data_7053543
loop_
_publ_author_name
'Helten, Holger'
'Daniels, J\"org'
'Nieger, Martin'
'Streubel, Rainer'

_publ_section_title
;
 Extended \p conjugation in 2H-1,4,2-diazaphosphole complexes
;
_journal_issue 8
_journal_name_full 'New Journal of Chemistry'
_journal_page_first 1593
_journal_paper_doi 10.1039/c0nj00151a
_journal_volume 34
_journal_year 2010
_chemical_formula_moiety 'C20 H28 N3 O5 P S Si2 W'
_chemical_formula_sum 'C20 H28 N3 O5 P S Si2 W'
_chemical_formula_weight 693.51
_chemical_name_common "joerg143 H.Helten ''HHE-298F1'' 100K 13.02.08"
_chemical_name_systematic
;
?
;
_space_group_IT_number 14
_symmetry_cell_setting monoclinic
_symmetry_space_group_name_Hall '-P 2yn'
_symmetry_space_group_name_H-M 'P 1 21/n 1'
_atom_sites_solution_hydrogens geom
_atom_sites_solution_primary direct
_atom_sites_solution_secondary difmap
_audit_creation_method SHELXL-97
_cell_angle_alpha 90.00
_cell_angle_beta 104.5180(10)
_cell_angle_gamma 90.00
_cell_formula_units_Z 4
_cell_length_a 11.8239(2)
_cell_length_b 20.2887(5)
_cell_length_c 11.9270(3)
_cell_measurement_reflns_used 43773
_cell_measurement_temperature 100(2)
_cell_measurement_theta_max 27.485
_cell_measurement_theta_min 0.998
_cell_volume 2769.83(11)
_computing_cell_refinement 'HKL Scalepack (Otwinowski & Minor 1997)'
_computing_data_collection 'Collect (Bruker AXS BV, 1997-2004)'
_computing_data_reduction 'HKL Denzo and Scalepack (Otwinowski & Minor 19'
_computing_molecular_graphics Diamond
_computing_publication_material 'SHELXL-97 (Sheldrick, 1997)'
_computing_structure_refinement 'SHELXL-97 (Sheldrick, 1997)'
_computing_structure_solution 'SHELXS-97 (Sheldrick, 1990)'
_diffrn_ambient_temperature 100(2)
_diffrn_measured_fraction_theta_full 0.997
_diffrn_measured_fraction_theta_max 0.997
_diffrn_measurement_device_type 'Nonius KappaCCD'
_diffrn_measurement_method 'rotation in phi and omega, 2 deg.'
_diffrn_radiation_monochromator graphite
_diffrn_radiation_source 'fine-focus sealed tube'
_diffrn_radiation_type MoK\a
_diffrn_radiation_wavelength 0.71073
_diffrn_reflns_av_R_equivalents 0.0569
_diffrn_reflns_av_sigmaI/netI 0.0495
_diffrn_reflns_limit_h_max 15
_diffrn_reflns_limit_h_min -15
_diffrn_reflns_limit_k_max 26
_diffrn_reflns_limit_k_min -26
_diffrn_reflns_limit_l_max 15
_diffrn_reflns_limit_l_min -15
_diffrn_reflns_number 44556
_diffrn_reflns_theta_full 27.48
_diffrn_reflns_theta_max 27.48
_diffrn_reflns_theta_min 2.04
_exptl_absorpt_coefficient_mu 4.423
_exptl_absorpt_correction_T_max 0.8787
_exptl_absorpt_correction_T_min 0.3949
_exptl_absorpt_correction_type multi-scan
_exptl_absorpt_process_details 'MULABS (Platon, cf. Blessing, 1995)'
_exptl_crystal_colour yellow
_exptl_crystal_density_diffrn 1.663
_exptl_crystal_density_method 'not measured'
_exptl_crystal_description plate
_exptl_crystal_F_000 1368
_exptl_crystal_size_max 0.26
_exptl_crystal_size_mid 0.20
_exptl_crystal_size_min 0.03
_refine_diff_density_max 2.001
_refine_diff_density_min -1.875
_refine_diff_density_rms 0.148
_refine_ls_extinction_method none
_refine_ls_goodness_of_fit_ref 0.983
_refine_ls_hydrogen_treatment constr
_refine_ls_matrix_type full
_refine_ls_number_parameters 306
_refine_ls_number_reflns 6333
_refine_ls_number_restraints 0
_refine_ls_restrained_S_all 0.983
_refine_ls_R_factor_all 0.0435
_refine_ls_R_factor_gt 0.0290
_refine_ls_shift/su_max 0.002
_refine_ls_shift/su_mean 0.000
_refine_ls_structure_factor_coef Fsqd
_refine_ls_weighting_details 'calc w=1/[\s^2^(Fo^2^)+(0.0225P)^2^+0.0000P] where P=(Fo^2^+2Fc^2^)/3'
_refine_ls_weighting_scheme calc
_refine_ls_wR_factor_gt 0.0511
_refine_ls_wR_factor_ref 0.0541
_reflns_number_gt 4956
_reflns_number_total 6333
_reflns_threshold_expression >2sigma(I)
_cod_data_source_file c0nj00151a.txt
_cod_data_source_block joerg143
_cod_original_sg_symbol_H-M P21/n
_cod_database_code 7053543

loop_
_symmetry_equiv_pos_as_xyz
'x, y, z'
'-x+1/2, y+1/2, -z+1/2'
'-x, -y, -z'
'x-1/2, -y-1/2, z-1/2'

loop_
_atom_site_label
_atom_site_type_symbol
_atom_site_fract_x
_atom_site_fract_y
_atom_site_fract_z
_atom_site_U_iso_or_equiv
_atom_site_adp_type
_atom_site_occupancy
_atom_site_symmetry_multiplicity
_atom_site_calc_flag
_atom_site_refinement_flags
W W 0.714875(10) 0.269319(6) 0.613676(11) 0.01505(5) Uani 1 1 d .
P P 0.69703(7) 0.35997(4) 0.75347(7) 0.01407(17) Uani 1 1 d .
S S 0.92408(7) 0.51443(4) 0.64013(7) 0.02071(18) Uani 1 1 d .
Si1 Si 0.58729(7) 0.30748(5) 0.94479(8) 0.0204(2) Uani 1 1 d .
Si2 Si 0.80501(7) 0.40428(4) 1.01758(8) 0.0185(2) Uani 1 1 d .
N1 N 0.6952(2) 0.48214(12) 0.6816(2) 0.0168(6) Uani 1 1 d .
N2 N 0.5688(2) 0.40051(12) 0.7254(2) 0.0163(6) Uani 1 1 d .
N3 N 0.4953(2) 0.50345(13) 0.6555(3) 0.0244(7) Uani 1 1 d .
O1 O 0.7105(2) 0.16561(12) 0.4158(2) 0.0334(6) Uani 1 1 d .
O2 O 0.6799(2) 0.15414(12) 0.7827(2) 0.0388(7) Uani 1 1 d .
O3 O 0.44134(19) 0.28852(12) 0.5042(2) 0.0282(6) Uani 1 1 d .
O4 O 0.7937(2) 0.37408(12) 0.4495(2) 0.0279(6) Uani 1 1 d .
O5 O 0.9772(2) 0.23456(11) 0.7443(2) 0.0273(6) Uani 1 1 d .
C1 C 0.7716(3) 0.43633(15) 0.7190(3) 0.0159(7) Uani 1 1 d .
C2 C 0.5830(3) 0.46008(15) 0.6900(3) 0.0178(7) Uani 1 1 d .
C3 C 0.7263(2) 0.34069(14) 0.9069(3) 0.0148(7) Uani 1 1 d .
H3 H 0.7806 0.3021 0.9178 0.018 Uiso 1 1 calc R
C4 C 0.4738(3) 0.27082(17) 0.8221(3) 0.0282(8) Uani 1 1 d .
H4A H 0.5073 0.2332 0.7901 0.042 Uiso 1 1 calc R
H4B H 0.4477 0.3041 0.7617 0.042 Uiso 1 1 calc R
H4C H 0.4072 0.2560 0.8505 0.042 Uiso 1 1 calc R
C5 C 0.6362(3) 0.23865(17) 1.0510(3) 0.0319(9) Uani 1 1 d .
H5A H 0.6806 0.2568 1.1251 0.048 Uiso 1 1 calc R
H5B H 0.6858 0.2082 1.0209 0.048 Uiso 1 1 calc R
H5C H 0.5678 0.2150 1.0625 0.048 Uiso 1 1 calc R
C6 C 0.5093(3) 0.37438(17) 1.0038(3) 0.0287(8) Uani 1 1 d .
H6A H 0.4440 0.3553 1.0297 0.043 Uiso 1 1 calc R
H6B H 0.4795 0.4071 0.9431 0.043 Uiso 1 1 calc R
H6C H 0.5637 0.3957 1.0694 0.043 Uiso 1 1 calc R
C7 C 0.8052(3) 0.37444(18) 1.1656(3) 0.0298(9) Uani 1 1 d .
H7A H 0.8345 0.3291 1.1753 0.045 Uiso 1 1 calc R
H7B H 0.7255 0.3757 1.1756 0.045 Uiso 1 1 calc R
H7C H 0.8558 0.4028 1.2236 0.045 Uiso 1 1 calc R
C8 C 0.9627(3) 0.40969(17) 1.0191(3) 0.0251(8) Uani 1 1 d .
H8A H 1.0052 0.4327 1.0893 0.038 Uiso 1 1 calc R
H8B H 0.9713 0.4341 0.9507 0.038 Uiso 1 1 calc R
H8C H 0.9946 0.3652 1.0179 0.038 Uiso 1 1 calc R
C9 C 0.7379(3) 0.48783(16) 0.9899(3) 0.0271(8) Uani 1 1 d .
H9A H 0.7693 0.5163 1.0569 0.041 Uiso 1 1 calc R
H9B H 0.6530 0.4842 0.9774 0.041 Uiso 1 1 calc R
H9C H 0.7561 0.5069 0.9210 0.041 Uiso 1 1 calc R
C10 C 0.5112(3) 0.57139(16) 0.6253(3) 0.0285(8) Uani 1 1 d .
H10A H 0.5937 0.5791 0.6281 0.043 Uiso 1 1 calc R
H10B H 0.4873 0.6007 0.6805 0.043 Uiso 1 1 calc R
H10C H 0.4635 0.5803 0.5470 0.043 Uiso 1 1 calc R
C11 C 0.3765(3) 0.48334(18) 0.6557(4) 0.0349(10) Uani 1 1 d .
H11A H 0.3746 0.4356 0.6679 0.052 Uiso 1 1 calc R
H11B H 0.3232 0.4947 0.5812 0.052 Uiso 1 1 calc R
H11C H 0.3522 0.5062 0.7182 0.052 Uiso 1 1 calc R
C12 C 0.8899(3) 0.44450(15) 0.7077(3) 0.0160(7) Uani 1 1 d .
C13 C 0.9844(2) 0.40232(16) 0.7385(3) 0.0180(7) Uani 1 1 d .
H13 H 0.9831 0.3615 0.7771 0.022 Uiso 1 1 calc R
C14 C 1.0835(3) 0.42718(16) 0.7059(3) 0.0203(7) Uani 1 1 d .
H14 H 1.1564 0.4049 0.7203 0.024 Uiso 1 1 calc R
C15 C 1.0624(3) 0.48657(16) 0.6515(3) 0.0219(7) Uani 1 1 d .
H15 H 1.1189 0.5100 0.6229 0.026 Uiso 1 1 calc R
C16 C 0.7145(3) 0.20247(17) 0.4898(3) 0.0230(8) Uani 1 1 d .
C17 C 0.6867(3) 0.19623(17) 0.7218(3) 0.0248(8) Uani 1 1 d .
C18 C 0.5392(3) 0.28257(15) 0.5430(3) 0.0212(7) Uani 1 1 d .
C19 C 0.7632(3) 0.33776(16) 0.5088(3) 0.0198(7) Uani 1 1 d .
C20 C 0.8846(3) 0.24945(15) 0.6948(3) 0.0195(7) Uani 1 1 d .

loop_
_atom_site_aniso_label
_atom_site_aniso_U_11
_atom_site_aniso_U_22
_atom_site_aniso_U_33
_atom_site_aniso_U_23
_atom_site_aniso_U_13
_atom_site_aniso_U_12
W 0.01551(7) 0.01407(7) 0.01561(7) -0.00061(5) 0.00400(5) -0.00097(5)
P 0.0132(4) 0.0133(4) 0.0156(4) 0.0011(3) 0.0034(3) -0.0007(3)
S 0.0206(4) 0.0194(4) 0.0235(5) 0.0031(3) 0.0081(4) -0.0019(3)
Si1 0.0209(5) 0.0216(5) 0.0211(5) 0.0009(4) 0.0095(4) -0.0028(4)
Si2 0.0191(4) 0.0189(5) 0.0162(5) -0.0016(4) 0.0022(4) 0.0006(4)
N1 0.0151(13) 0.0148(13) 0.0212(15) 0.0010(11) 0.0055(12) -0.0014(11)
N2 0.0131(12) 0.0162(13) 0.0196(15) 0.0019(11) 0.0041(11) 0.0004(10)
N3 0.0159(13) 0.0208(15) 0.0361(18) 0.0076(13) 0.0060(13) 0.0050(11)
O1 0.0295(14) 0.0364(15) 0.0348(15) -0.0190(13) 0.0093(12) -0.0047(11)
O2 0.0488(17) 0.0255(14) 0.0451(17) 0.0120(13) 0.0171(14) -0.0029(12)
O3 0.0178(12) 0.0314(14) 0.0330(15) -0.0026(11) 0.0019(11) -0.0016(10)
O4 0.0347(14) 0.0287(14) 0.0223(14) 0.0048(11) 0.0108(11) -0.0031(11)
O5 0.0217(13) 0.0308(14) 0.0272(14) 0.0034(11) 0.0022(11) 0.0075(11)
C1 0.0163(15) 0.0168(16) 0.0135(16) -0.0039(13) 0.0019(13) -0.0033(13)
C2 0.0169(16) 0.0187(17) 0.0178(17) -0.0014(13) 0.0041(14) 0.0010(13)
C3 0.0153(15) 0.0141(15) 0.0164(17) 0.0033(12) 0.0066(13) 0.0025(12)
C4 0.0226(18) 0.032(2) 0.033(2) -0.0038(17) 0.0125(16) -0.0089(15)
C5 0.039(2) 0.028(2) 0.034(2) 0.0071(17) 0.0189(19) -0.0003(17)
C6 0.0235(18) 0.032(2) 0.033(2) -0.0017(16) 0.0124(17) 0.0005(15)
C7 0.032(2) 0.035(2) 0.0192(19) -0.0014(16) 0.0006(16) -0.0041(16)
C8 0.0218(17) 0.0268(19) 0.0245(19) -0.0010(15) 0.0013(15) 0.0002(14)
C9 0.0265(18) 0.0229(18) 0.030(2) -0.0068(15) 0.0037(16) 0.0029(15)
C10 0.0276(18) 0.0194(18) 0.038(2) 0.0069(16) 0.0074(17) 0.0062(14)
C11 0.0158(17) 0.034(2) 0.055(3) 0.0102(19) 0.0081(18) 0.0067(15)
C12 0.0185(15) 0.0154(16) 0.0135(16) -0.0019(12) 0.0029(13) -0.0024(12)
C13 0.0129(15) 0.0223(17) 0.0182(17) 0.0029(13) 0.0025(13) -0.0033(13)
C14 0.0153(15) 0.0260(18) 0.0199(18) -0.0027(14) 0.0053(14) -0.0017(13)
C15 0.0203(16) 0.0272(18) 0.0201(18) -0.0015(14) 0.0090(15) -0.0071(14)
C16 0.0147(16) 0.0228(18) 0.030(2) -0.0024(16) 0.0036(15) -0.0037(14)
C17 0.0233(17) 0.0205(18) 0.030(2) -0.0047(16) 0.0063(16) -0.0021(14)
C18 0.0274(19) 0.0170(17) 0.0200(18) -0.0011(13) 0.0078(15) -0.0049(14)
C19 0.0178(16) 0.0210(17) 0.0187(18) -0.0044(14) 0.0009(14) 0.0017(13)
C20 0.0284(19) 0.0161(16) 0.0165(17) -0.0002(13) 0.0101(16) -0.0028(13)

loop_
_atom_type_symbol
_atom_type_description
_atom_type_scat_dispersion_real
_atom_type_scat_dispersion_imag
_atom_type_scat_source
C C 0.0033 0.0016 'International Tables Vol C Tables 4.2.6.8 and 6.1.1.4'
H H 0.0000 0.0000 'International Tables Vol C Tables 4.2.6.8 and 6.1.1.4'
N N 0.0061 0.0033 'International Tables Vol C Tables 4.2.6.8 and 6.1.1.4'
O O 0.0106 0.0060 'International Tables Vol C Tables 4.2.6.8 and 6.1.1.4'
P P 0.1023 0.0942 'International Tables Vol C Tables 4.2.6.8 and 6.1.1.4'
S S 0.1246 0.1234 'International Tables Vol C Tables 4.2.6.8 and 6.1.1.4'
Si Si 0.0817 0.0704 'International Tables Vol C Tables 4.2.6.8 and 6.1.1.4'
W W -0.8490 6.8722 'International Tables Vol C Tables 4.2.6.8 and 6.1.1.4'

loop_
_geom_angle_atom_site_label_1
_geom_angle_atom_site_label_2
_geom_angle_atom_site_label_3
_geom_angle
C16 W C20 92.07(13)
C16 W C19 87.58(13)
C20 W C19 91.83(12)
C16 W C17 90.20(14)
C20 W C17 81.60(13)
C19 W C17 172.98(12)
C16 W C18 88.34(13)
C20 W C18 174.21(13)
C19 W C18 93.96(12)
C17 W C18 92.63(13)
C16 W P 173.56(9)
C20 W P 93.77(9)
C19 W P 89.53(9)
C17 W P 93.33(10)
C18 W P 86.13(9)
N2 P C3 103.88(13)
N2 P C1 90.14(13)
C3 P C1 114.62(13)
N2 P W 116.40(9)
C3 P W 118.77(10)
C1 P W 109.53(10)
C15 S C12 91.28(15)
C4 Si1 C6 104.91(16)
C4 Si1 C5 105.72(17)
C6 Si1 C5 112.52(17)
C4 Si1 C3 116.14(15)
C6 Si1 C3 111.26(15)
C5 Si1 C3 106.32(15)
C8 Si2 C7 104.25(16)
C8 Si2 C9 109.18(16)
C7 Si2 C9 111.20(17)
C8 Si2 C3 111.03(14)
C7 Si2 C3 108.62(15)
C9 Si2 C3 112.28(14)
C1 N1 C2 109.4(3)
C2 N2 P 109.5(2)
C2 N3 C10 124.1(3)
C2 N3 C11 119.0(3)
C10 N3 C11 116.7(3)
N1 C1 C12 119.5(3)
N1 C1 P 110.0(2)
C12 C1 P 129.2(2)
N2 C2 N3 123.6(3)
N2 C2 N1 120.7(3)
N3 C2 N1 115.6(3)
P C3 Si2 119.12(16)
P C3 Si1 110.62(15)
Si2 C3 Si1 111.66(16)
P C3 H3 104.7
Si2 C3 H3 104.7
Si1 C3 H3 104.7
Si1 C4 H4A 109.5
Si1 C4 H4B 109.5
H4A C4 H4B 109.5
Si1 C4 H4C 109.5
H4A C4 H4C 109.5
H4B C4 H4C 109.5
Si1 C5 H5A 109.5
Si1 C5 H5B 109.5
H5A C5 H5B 109.5
Si1 C5 H5C 109.5
H5A C5 H5C 109.5
H5B C5 H5C 109.5
Si1 C6 H6A 109.5
Si1 C6 H6B 109.5
H6A C6 H6B 109.5
Si1 C6 H6C 109.5
H6A C6 H6C 109.5
H6B C6 H6C 109.5
Si2 C7 H7A 109.5
Si2 C7 H7B 109.5
H7A C7 H7B 109.5
Si2 C7 H7C 109.5
H7A C7 H7C 109.5
H7B C7 H7C 109.5
Si2 C8 H8A 109.5
Si2 C8 H8B 109.5
H8A C8 H8B 109.5
Si2 C8 H8C 109.5
H8A C8 H8C 109.5
H8B C8 H8C 109.5
Si2 C9 H9A 109.5
Si2 C9 H9B 109.5
H9A C9 H9B 109.5
Si2 C9 H9C 109.5
H9A C9 H9C 109.5
H9B C9 H9C 109.5
N3 C10 H10A 109.5
N3 C10 H10B 109.5
H10A C10 H10B 109.5
N3 C10 H10C 109.5
H10A C10 H10C 109.5
H10B C10 H10C 109.5
N3 C11 H11A 109.5
N3 C11 H11B 109.5
H11A C11 H11B 109.5
N3 C11 H11C 109.5
H11A C11 H11C 109.5
H11B C11 H11C 109.5
C13 C12 C1 129.8(3)
C13 C12 S 111.4(2)
C1 C12 S 118.8(2)
C12 C13 C14 112.0(3)
C12 C13 H13 124.0
C14 C13 H13 124.0
C15 C14 C13 112.4(3)
C15 C14 H14 123.8
C13 C14 H14 123.8
C14 C15 S 112.9(2)
C14 C15 H15 123.6
S C15 H15 123.6
O1 C16 W 177.1(3)
O2 C17 W 174.6(3)
O3 C18 W 178.5(3)
O4 C19 W 177.1(3)
O5 C20 W 175.1(3)

loop_
_geom_bond_atom_site_label_1
_geom_bond_atom_site_label_2
_geom_bond_distance
W C16 2.005(4)
W C20 2.038(3)
W C19 2.044(4)
W C17 2.046(4)
W C18 2.054(3)
W P 2.5266(8)
P N2 1.683(2)
P C3 1.818(3)
P C1 1.879(3)
S C15 1.704(3)
S C12 1.729(3)
Si1 C4 1.873(3)
Si1 C6 1.874(3)
Si1 C5 1.877(4)
Si1 C3 1.932(3)
Si2 C8 1.864(3)
Si2 C7 1.866(3)
Si2 C9 1.866(3)
Si2 C3 1.913(3)
N1 C1 1.295(4)
N1 C2 1.428(4)
N2 C2 1.305(4)
N3 C2 1.343(4)
N3 C10 1.449(4)
N3 C11 1.463(4)
O1 C16 1.148(4)
O2 C17 1.137(4)
O3 C18 1.140(4)
O4 C19 1.141(4)
O5 C20 1.146(4)
C1 C12 1.448(4)
C3 H3 1.0000
C4 H4A 0.9800
C4 H4B 0.9800
C4 H4C 0.9800
C5 H5A 0.9800
C5 H5B 0.9800
C5 H5C 0.9800
C6 H6A 0.9800
C6 H6B 0.9800
C6 H6C 0.9800
C7 H7A 0.9800
C7 H7B 0.9800
C7 H7C 0.9800
C8 H8A 0.9800
C8 H8B 0.9800
C8 H8C 0.9800
C9 H9A 0.9800
C9 H9B 0.9800
C9 H9C 0.9800
C10 H10A 0.9800
C10 H10B 0.9800
C10 H10C 0.9800
C11 H11A 0.9800
C11 H11B 0.9800
C11 H11C 0.9800
C12 C13 1.382(4)
C13 C14 1.416(4)
C13 H13 0.9500
C14 C15 1.361(4)
C14 H14 0.9500
C15 H15 0.9500

loop_
_geom_torsion_atom_site_label_1
_geom_torsion_atom_site_label_2
_geom_torsion_atom_site_label_3
_geom_torsion_atom_site_label_4
_geom_torsion
C16 W P N2 22.0(9)
C20 W P N2 177.07(14)
C19 W P N2 85.27(13)
C17 W P N2 -101.14(14)
C18 W P N2 -8.73(14)
C16 W P C3 147.4(9)
C20 W P C3 -57.60(14)
C19 W P C3 -149.40(14)
C17 W P C3 24.19(14)
C18 W P C3 116.60(14)
C16 W P C1 -78.3(9)
C20 W P C1 76.76(13)
C19 W P C1 -15.04(13)
C17 W P C1 158.55(13)
C18 W P C1 -109.04(13)
C3 P N2 C2 118.6(2)
C1 P N2 C2 3.1(2)
W P N2 C2 -108.9(2)
C2 N1 C1 C12 173.5(3)
C2 N1 C1 P 5.2(3)
N2 P C1 N1 -5.1(2)
C3 P C1 N1 -110.5(2)
W P C1 N1 113.1(2)
N2 P C1 C12 -172.0(3)
C3 P C1 C12 82.7(3)
W P C1 C12 -53.7(3)
P N2 C2 N3 176.7(3)
P N2 C2 N1 -0.9(4)
C10 N3 C2 N2 174.6(3)
C11 N3 C2 N2 -0.8(5)
C10 N3 C2 N1 -7.8(5)
C11 N3 C2 N1 176.8(3)
C1 N1 C2 N2 -3.2(4)
C1 N1 C2 N3 179.0(3)
N2 P C3 Si2 -86.55(18)
C1 P C3 Si2 10.1(2)
W P C3 Si2 142.28(12)
N2 P C3 Si1 44.83(18)
C1 P C3 Si1 141.49(15)
W P C3 Si1 -86.34(15)
C8 Si2 C3 P -72.9(2)
C7 Si2 C3 P 173.07(17)
C9 Si2 C3 P 49.7(2)
C8 Si2 C3 Si1 156.22(15)
C7 Si2 C3 Si1 42.2(2)
C9 Si2 C3 Si1 -81.24(19)
C4 Si1 C3 P 22.9(2)
C6 Si1 C3 P -97.03(19)
C5 Si1 C3 P 140.14(17)
C4 Si1 C3 Si2 158.01(16)
C6 Si1 C3 Si2 38.1(2)
C5 Si1 C3 Si2 -84.72(19)
N1 C1 C12 C13 -178.5(3)
P C1 C12 C13 -12.7(5)
N1 C1 C12 S -2.0(4)
P C1 C12 S 163.74(18)
C15 S C12 C13 0.8(3)
C15 S C12 C1 -176.2(3)
C1 C12 C13 C14 176.2(3)
S C12 C13 C14 -0.5(4)
C12 C13 C14 C15 -0.2(4)
C13 C14 C15 S 0.9(4)
C12 S C15 C14 -1.0(3)
C20 W C16 O1 -157(6)
C19 W C16 O1 -65(6)
C17 W C16 O1 122(6)
C18 W C16 O1 29(6)
P W C16 O1 -2(7)
C16 W C17 O2 73(3)
C20 W C17 O2 -19(3)
C19 W C17 O2 1(4)
C18 W C17 O2 161(3)
P W C17 O2 -113(3)
C16 W C18 O3 59(12)
C20 W C18 O3 -35(13)
C19 W C18 O3 147(12)
C17 W C18 O3 -31(12)
P W C18 O3 -124(12)
C16 W C19 O4 -46(5)
C20 W C19 O4 46(5)
C17 W C19 O4 25(6)
C18 W C19 O4 -135(5)
P W C19 O4 139(5)
C16 W C20 O5 -83(3)
C19 W C20 O5 -171(3)
C17 W C20 O5 6(3)
C18 W C20 O5 10(4)
P W C20 O5 99(3)
